data_4109646
loop_
_publ_author_name
'Brad C. Bailey'
'Hongjun Fan'
'John C. Huffman'
'Mu-Hyun Baik'
'Daniel J. Mindiola'

_publ_section_title
;
 Intermolecular C-H Bond Activation Reactions Promoted by Transient
 Titanium Alkylidynes. Synthesis, Reactivity, Kinetic, and Theoretical
 Studies of the Ti\\tbC Linkage
;
_journal_name_full 'Journal of the American Chemical Society'
_journal_page_first 8781
_journal_page_last 8793
_journal_paper_doi 10.1021/ja070989q
_journal_volume 129
_journal_year 2007
_chemical_formula_sum 'C37 H54 F N P2 Ti'
_chemical_formula_weight 641.65
_chemical_name_systematic
; 
 ? 
;
_space_group_IT_number 14
_symmetry_cell_setting monoclinic
_symmetry_space_group_name_Hall '-P 2ybc'
_symmetry_space_group_name_H-M 'P 1 21/c 1'
_atom_sites_solution_hydrogens geom
_atom_sites_solution_primary direct
_atom_sites_solution_secondary difmap
_audit_creation_method SHELXL-97
_cell_angle_alpha 90.00
_cell_angle_beta 115.050(4)
_cell_angle_gamma 90.00
_cell_formula_units_Z 4
_cell_length_a 18.246(4)
_cell_length_b 10.605(2)
_cell_length_c 20.861(4)
_cell_measurement_reflns_used 983
_cell_measurement_temperature 119(2)
_cell_measurement_theta_max 27.08
_cell_measurement_theta_min 2.29
_cell_volume 3656.9(13)
_computing_cell_refinement 'SAINT (Bruker, 1999)'
_computing_data_collection 'SMART (Bruker, 1999)'
_computing_data_reduction 'SAINT (Bruker, 1999), XTEL (local package)'
_computing_molecular_graphics 'Reciprocal Net (http://recipnet.org)'
_computing_structure_refinement 'SHELXL-97 (Sheldrick, 1997)'
_computing_structure_solution 'SHELXS-97 (Sheldrick, 1990)'
_diffrn_ambient_temperature 119(2)
_diffrn_detector 'CCD area detector'
_diffrn_detector_area_resol_mean 44.52
_diffrn_detector_type 'Bruker SMART 6000'
_diffrn_measured_fraction_theta_full 0.996
_diffrn_measured_fraction_theta_max 0.996
_diffrn_measurement_details '   0.30 degree frames measured for 30.16 seconds each'
_diffrn_measurement_device 'three-circle goniometer with fixed chi'
_diffrn_measurement_device_type 'Bruker Platform goniometer'
_diffrn_measurement_method '\w scans'
_diffrn_radiation_monochromator graphite
_diffrn_radiation_source 'fine-focus sealed tube'
_diffrn_radiation_type MoK\a
_diffrn_radiation_wavelength 0.71073
_diffrn_reflns_av_R_equivalents 0.0853
_diffrn_reflns_av_sigmaI/netI 0.0426
_diffrn_reflns_limit_h_max 23
_diffrn_reflns_limit_h_min -23
_diffrn_reflns_limit_k_max 13
_diffrn_reflns_limit_k_min -13
_diffrn_reflns_limit_l_max 27
_diffrn_reflns_limit_l_min -27
_diffrn_reflns_number 52410
_diffrn_reflns_theta_full 27.56
_diffrn_reflns_theta_max 27.56
_diffrn_reflns_theta_min 1.98
_diffrn_standards_decay_% 0.0
_exptl_absorpt_coefficient_mu 0.351
_exptl_absorpt_correction_type none
_exptl_crystal_colour brown/orange
_exptl_crystal_density_diffrn 1.166
_exptl_crystal_description elongated
_exptl_crystal_F_000 1376
_exptl_crystal_size_max 0.30
_exptl_crystal_size_mid 0.20
_exptl_crystal_size_min 0.15
_refine_diff_density_max 0.597
_refine_diff_density_min -0.331
_refine_diff_density_rms 0.061
_refine_ls_extinction_method none
_refine_ls_goodness_of_fit_ref 1.334
_refine_ls_hydrogen_treatment mixed
_refine_ls_matrix_type full
_refine_ls_number_parameters 625
_refine_ls_number_reflns 8424
_refine_ls_number_restraints 0
_refine_ls_restrained_S_all 1.334
_refine_ls_R_factor_all 0.0804
_refine_ls_R_factor_gt 0.0706
_refine_ls_shift/su_max 0.003
_refine_ls_shift/su_mean 0.000
_refine_ls_structure_factor_coef Fsqd
_refine_ls_weighting_details 'calc w=1/[\s^2^(Fo^2^)+(0.0258P)^2^+4.0517P] where P=(Fo^2^+2Fc^2^)/3'
_refine_ls_weighting_scheme calc
_refine_ls_wR_factor_gt 0.1321
_refine_ls_wR_factor_ref 0.1357
_reflns_number_gt 7568
_reflns_number_total 8424
_reflns_threshold_expression >2sigma(I)
_cod_data_source_file ja070989qsi20070211_102513.cif
_cod_data_source_block 05342
_cod_original_cell_volume 3656.7(13)
_cod_original_sg_symbol_H-M 'P 1 21/c 1 '
_cod_database_code 4109646

loop_
_symmetry_equiv_pos_as_xyz
'x, y, z'
'-x, y+1/2, -z+1/2'
'-x, -y, -z'
'x, -y-1/2, z-1/2'

loop_
_atom_site_label
_atom_site_type_symbol
_atom_site_fract_x
_atom_site_fract_y
_atom_site_fract_z
_atom_site_U_iso_or_equiv
_atom_site_adp_type
_atom_site_occupancy
_atom_site_symmetry_multiplicity
_atom_site_calc_flag
_atom_site_refinement_flags
_atom_site_disorder_assembly
_atom_site_disorder_group
Ti1 Ti 0.26782(3) 0.22840(5) 0.23470(2) 0.02008(12) Uani 1 1 d . . .
P2 P 0.13428(4) 0.10833(7) 0.19828(4) 0.02472(16) Uani 1 1 d . A .
C3 C 0.07765(16) 0.2463(3) 0.15041(14) 0.0239(6) Uani 1 1 d . . .
C4 C 0.00389(17) 0.2431(3) 0.09034(15) 0.0285(6) Uani 1 1 d . A .
C5 C -0.03643(17) 0.3518(3) 0.05724(15) 0.0317(7) Uani 1 1 d . . .
C6 C -0.1171(2) 0.3463(4) -0.00648(19) 0.0433(9) Uani 1 1 d . A .
C7 C -0.00023(18) 0.4666(3) 0.08456(15) 0.0305(6) Uani 1 1 d . A .
C8 C 0.07308(17) 0.4740(3) 0.14364(15) 0.0275(6) Uani 1 1 d . . .
C9 C 0.11336(15) 0.3635(3) 0.17793(14) 0.0226(5) Uani 1 1 d . A .
N10 N 0.19026(13) 0.3655(2) 0.23613(12) 0.0226(5) Uani 1 1 d . A .
C11 C 0.20842(16) 0.4624(3) 0.28679(14) 0.0230(5) Uani 1 1 d . . .
C12 C 0.15089(18) 0.5193(3) 0.30517(16) 0.0285(6) Uani 1 1 d . A .
C13 C 0.1734(2) 0.6085(3) 0.35862(17) 0.0329(7) Uani 1 1 d . . .
C14 C 0.25339(19) 0.6449(3) 0.39584(15) 0.0306(6) Uani 1 1 d . A .
C15 C 0.31040(18) 0.5910(3) 0.37662(15) 0.0274(6) Uani 1 1 d . . .
C16 C 0.28963(16) 0.5011(3) 0.32297(14) 0.0227(5) Uani 1 1 d . A .
P17 P 0.35973(4) 0.42256(7) 0.29515(4) 0.02225(15) Uani 1 1 d . A .
C17 C 0.2779(3) 0.7378(4) 0.4564(2) 0.0411(8) Uani 1 1 d . . .
C18 C 0.08356(19) 0.0664(3) 0.25598(18) 0.0334(7) Uani 1 1 d . . .
C19 C 0.0798(3) 0.1791(4) 0.2995(2) 0.0428(8) Uani 1 1 d . A .
C20 C 0.1232(3) -0.0465(4) 0.3028(2) 0.0477(9) Uani 1 1 d . A .
C21 C 0.1128(2) -0.0239(3) 0.13466(18) 0.0364(7) Uani 1 1 d . . .
C22 C 0.0327(3) -0.0948(4) 0.1143(3) 0.0530(10) Uani 1 1 d . A .
C23 C 0.1847(3) -0.1146(4) 0.1627(2) 0.0479(9) Uani 1 1 d . A .
C24 C 0.3746(2) 0.5371(3) 0.23413(17) 0.0329(7) Uani 1 1 d . . .
C25 C 0.2937(2) 0.5642(4) 0.17199(19) 0.0406(8) Uani 1 1 d . A .
C26 C 0.4160(3) 0.6591(4) 0.2692(2) 0.0531(10) Uani 1 1 d . A .
C27 C 0.45782(17) 0.4226(3) 0.37443(16) 0.0308(6) Uani 1 1 d . . .
C28 C 0.4533(2) 0.3539(4) 0.43684(17) 0.0375(7) Uani 1 1 d . A .
C29 C 0.5224(2) 0.3646(4) 0.3553(2) 0.0460(9) Uani 1 1 d . A .
C30 C 0.27187(17) 0.2085(3) 0.14743(14) 0.0259(6) Uani 1 1 d . A .
C31 C 0.25838(19) 0.2127(3) 0.07076(15) 0.0347(7) Uani 1 1 d . . .
C32 C 0.3293(3) 0.2817(5) 0.0648(2) 0.0545(11) Uani 1 1 d . A .
C33 C 0.2533(3) 0.0803(4) 0.0403(2) 0.0537(10) Uani 1 1 d . A .
C34 C 0.1796(3) 0.2835(5) 0.0273(2) 0.0507(10) Uani 1 1 d . A .
C35 C 0.3530(4) 0.1034(5) 0.3099(3) 0.0268(13) Uani 0.799(7) 1 d P A 1
C36 C 0.4145(4) 0.0271(6) 0.3059(4) 0.0376(14) Uani 0.799(7) 1 d P A 1
H94 H 0.4235 0.0340 0.2644 0.045 Uiso 0.799(7) 1 calc PR A 1
C37 C 0.4622(4) -0.0555(5) 0.3565(4) 0.0501(15) Uani 0.799(7) 1 d P A 1
C38 C 0.4486(4) -0.0714(6) 0.4161(4) 0.0554(18) Uani 0.799(7) 1 d P A 1
C39 C 0.3898(5) -0.0042(7) 0.4253(3) 0.0478(14) Uani 0.799(7) 1 d P A 1
C40 C 0.3459(4) 0.0782(6) 0.3711(3) 0.0390(16) Uani 0.799(7) 1 d P A 1
F41 F 0.28723(17) 0.1515(3) 0.38145(13) 0.0547(10) Uani 0.799(7) 1 d P A 1
H42 H -0.0175(19) 0.168(3) 0.0735(16) 0.028(8) Uiso 1 1 d . . .
H43 H -0.139(2) 0.264(4) -0.013(2) 0.053(12) Uiso 1 1 d . . .
H44 H -0.110(2) 0.378(4) -0.047(2) 0.061(13) Uiso 1 1 d . . .
H45 H -0.157(3) 0.397(4) 0.000(2) 0.058(12) Uiso 1 1 d . . .
H46 H -0.022(2) 0.540(4) 0.0641(18) 0.039(10) Uiso 1 1 d . . .
H47 H 0.0968(16) 0.550(3) 0.1608(14) 0.016(7) Uiso 1 1 d . . .
H48 H 0.101(2) 0.497(3) 0.2823(17) 0.032(9) Uiso 1 1 d . . .
H49 H 0.132(2) 0.645(3) 0.3706(18) 0.038(9) Uiso 1 1 d . . .
H50 H 0.268(2) 0.705(4) 0.494(2) 0.060(13) Uiso 1 1 d . . .
H51 H 0.249(2) 0.812(4) 0.443(2) 0.054(12) Uiso 1 1 d . . .
H52 H 0.331(3) 0.759(4) 0.475(2) 0.060(13) Uiso 1 1 d . . .
H53 H 0.3637(19) 0.615(3) 0.4008(16) 0.026(8) Uiso 1 1 d . . .
H54 H 0.029(2) 0.047(3) 0.2230(17) 0.036(9) Uiso 1 1 d . . .
H55 H 0.051(2) 0.152(4) 0.3283(19) 0.046(10) Uiso 1 1 d . . .
H56 H 0.132(3) 0.206(4) 0.330(2) 0.056(12) Uiso 1 1 d . . .
H57 H 0.053(2) 0.249(4) 0.271(2) 0.048(11) Uiso 1 1 d . . .
H58 H 0.094(2) -0.069(4) 0.331(2) 0.059(12) Uiso 1 1 d . . .
H59 H 0.174(2) -0.023(4) 0.334(2) 0.046(11) Uiso 1 1 d . . .
H60 H 0.122(2) -0.122(4) 0.276(2) 0.059(12) Uiso 1 1 d . . .
H61 H 0.109(2) 0.020(3) 0.0920(18) 0.039(9) Uiso 1 1 d . . .
H62 H -0.013(2) -0.045(4) 0.096(2) 0.044(10) Uiso 1 1 d . . .
H63 H 0.036(3) -0.138(4) 0.152(2) 0.060(14) Uiso 1 1 d . . .
H64 H 0.024(2) -0.157(4) 0.079(2) 0.059(12) Uiso 1 1 d . . .
H65 H 0.188(3) -0.159(4) 0.203(2) 0.068(14) Uiso 1 1 d . . .
H66 H 0.236(3) -0.075(4) 0.173(2) 0.057(12) Uiso 1 1 d . . .
H67 H 0.179(2) -0.175(4) 0.128(2) 0.059(12) Uiso 1 1 d . . .
H68 H 0.407(2) 0.495(4) 0.2186(19) 0.043(10) Uiso 1 1 d . . .
H69 H 0.304(2) 0.616(4) 0.1401(19) 0.041(10) Uiso 1 1 d . . .
H71 H 0.2609(19) 0.612(3) 0.1880(17) 0.028(8) Uiso 1 1 d . . .
H72 H 0.269(2) 0.492(4) 0.151(2) 0.055(12) Uiso 1 1 d . . .
H74 H 0.385(2) 0.699(4) 0.291(2) 0.051(12) Uiso 1 1 d . . .
H75 H 0.418(3) 0.709(4) 0.234(2) 0.065(13) Uiso 1 1 d . . .
H76 H 0.472(3) 0.643(4) 0.303(2) 0.060(13) Uiso 1 1 d . . .
H77 H 0.4713(19) 0.505(3) 0.3875(16) 0.028(8) Uiso 1 1 d . . .
H78 H 0.503(2) 0.367(3) 0.4773(18) 0.034(9) Uiso 1 1 d . . .
H79 H 0.446(3) 0.266(5) 0.425(2) 0.070(14) Uiso 1 1 d . . .
H80 H 0.409(2) 0.382(3) 0.4482(18) 0.040(10) Uiso 1 1 d . . .
H81 H 0.511(2) 0.278(4) 0.342(2) 0.051(12) Uiso 1 1 d . . .
H82 H 0.573(2) 0.368(3) 0.3932(19) 0.042(10) Uiso 1 1 d . . .
H83 H 0.531(2) 0.412(4) 0.321(2) 0.047(11) Uiso 1 1 d . . .
H84 H 0.315(2) 0.150(3) 0.1739(17) 0.032(9) Uiso 1 1 d . . .
H85 H 0.321(3) 0.279(4) 0.016(3) 0.072(14) Uiso 1 1 d . . .
H86 H 0.332(3) 0.369(5) 0.081(2) 0.069(14) Uiso 1 1 d . . .
H87 H 0.377(3) 0.237(4) 0.089(2) 0.062(14) Uiso 1 1 d . . .
H88 H 0.245(3) 0.083(4) -0.008(3) 0.070(14) Uiso 1 1 d . . .
H89 H 0.302(3) 0.034(4) 0.067(2) 0.059(13) Uiso 1 1 d . . .
H90 H 0.209(3) 0.037(4) 0.042(2) 0.066(14) Uiso 1 1 d . . .
H91 H 0.172(3) 0.285(4) -0.020(3) 0.074(14) Uiso 1 1 d . . .
H92 H 0.134(2) 0.239(4) 0.030(2) 0.052(12) Uiso 1 1 d . . .
H93 H 0.179(3) 0.367(5) 0.044(2) 0.066(14) Uiso 1 1 d . . .
H95 H 0.503(3) -0.100(5) 0.352(3) 0.061(17) Uiso 0.799(7) 1 d P A 1
H96 H 0.479(3) -0.134(5) 0.448(3) 0.063(16) Uiso 0.799(7) 1 d P A 1
H97 H 0.377(4) -0.012(5) 0.461(3) 0.057(17) Uiso 0.799(7) 1 d P A 1
C35A C 0.3437(12) 0.0828(18) 0.3177(11) 0.009(4) Uiso 0.201(7) 1 d P A 2
C36A C 0.3267(11) 0.0912(19) 0.3746(11) 0.011(4) Uiso 0.201(7) 1 d P A 2
H36A H 0.2879 0.1508 0.3746 0.014 Uiso 0.201(7) 1 calc PR A 2
C37A C 0.3643(14) 0.016(2) 0.4316(14) 0.034(6) Uiso 0.201(7) 1 d P A 2
H37A H 0.3492 0.0169 0.4699 0.041 Uiso 0.201(7) 1 calc PR A 2
C38A C 0.4261(16) -0.064(3) 0.4329(14) 0.037(6) Uiso 0.201(7) 1 d P A 2
H38A H 0.4513 -0.1193 0.4719 0.045 Uiso 0.201(7) 1 calc PR A 2
C39A C 0.4507(16) -0.065(2) 0.3807(16) 0.035(6) Uiso 0.201(7) 1 d P A 2
H39A H 0.4931 -0.1170 0.3809 0.042 Uiso 0.201(7) 1 calc PR A 2
C40A C 0.406(2) 0.024(4) 0.3233(18) 0.051(10) Uiso 0.201(7) 1 d P A 2
F41A F 0.4356(7) 0.0303(14) 0.2705(8) 0.072(5) Uani 0.201(7) 1 d P A 2

loop_
_atom_site_aniso_label
_atom_site_aniso_U_11
_atom_site_aniso_U_22
_atom_site_aniso_U_33
_atom_site_aniso_U_23
_atom_site_aniso_U_13
_atom_site_aniso_U_12
Ti1 0.0182(2) 0.0226(2) 0.0192(2) -0.00077(18) 0.00768(17) 0.00171(18)
P2 0.0229(3) 0.0240(4) 0.0272(4) -0.0009(3) 0.0106(3) -0.0016(3)
C3 0.0203(12) 0.0278(14) 0.0244(13) 0.0018(11) 0.0101(10) -0.0002(10)
C4 0.0258(14) 0.0350(17) 0.0257(14) -0.0031(12) 0.0120(11) -0.0053(12)
C5 0.0246(14) 0.0500(19) 0.0206(13) 0.0027(13) 0.0098(11) 0.0019(13)
C6 0.0272(17) 0.065(3) 0.0291(17) 0.0048(17) 0.0033(14) -0.0029(17)
C7 0.0257(14) 0.0405(18) 0.0253(14) 0.0071(13) 0.0106(12) 0.0084(13)
C8 0.0274(14) 0.0301(15) 0.0251(14) 0.0016(12) 0.0111(12) 0.0044(12)
C9 0.0188(12) 0.0309(14) 0.0205(12) 0.0010(11) 0.0105(10) 0.0027(11)
N10 0.0188(11) 0.0242(12) 0.0240(11) -0.0007(9) 0.0082(9) 0.0022(9)
C11 0.0251(13) 0.0226(13) 0.0221(13) 0.0032(10) 0.0107(11) 0.0029(10)
C12 0.0226(14) 0.0338(16) 0.0308(15) -0.0006(12) 0.0129(12) 0.0023(12)
C13 0.0390(17) 0.0315(16) 0.0353(16) 0.0017(13) 0.0226(14) 0.0093(13)
C14 0.0412(17) 0.0268(15) 0.0265(14) -0.0002(12) 0.0170(13) 0.0042(12)
C15 0.0279(15) 0.0272(15) 0.0257(14) -0.0006(11) 0.0098(12) -0.0010(11)
C16 0.0221(13) 0.0240(13) 0.0227(13) 0.0010(10) 0.0102(11) 0.0009(10)
P17 0.0198(3) 0.0255(4) 0.0216(3) -0.0018(3) 0.0089(3) -0.0002(3)
C17 0.051(2) 0.0367(19) 0.0383(19) -0.0100(15) 0.0216(17) 0.0010(17)
C18 0.0308(16) 0.0352(17) 0.0394(17) 0.0063(14) 0.0200(14) -0.0033(13)
C19 0.050(2) 0.047(2) 0.046(2) 0.0082(17) 0.0350(19) 0.0042(17)
C20 0.058(3) 0.042(2) 0.053(2) 0.0159(18) 0.034(2) 0.0036(18)
C21 0.0346(17) 0.0323(17) 0.0390(18) -0.0103(14) 0.0126(14) -0.0076(13)
C22 0.045(2) 0.042(2) 0.065(3) -0.015(2) 0.017(2) -0.0121(18)
C23 0.047(2) 0.037(2) 0.057(2) -0.0131(19) 0.0191(19) 0.0027(17)
C24 0.0402(17) 0.0320(16) 0.0329(16) 0.0018(13) 0.0218(14) -0.0025(13)
C25 0.051(2) 0.0364(19) 0.0350(18) 0.0086(15) 0.0195(16) 0.0032(16)
C26 0.066(3) 0.049(2) 0.050(2) -0.0008(19) 0.030(2) -0.025(2)
C27 0.0226(14) 0.0342(16) 0.0282(15) -0.0049(13) 0.0036(12) -0.0014(12)
C28 0.0336(17) 0.045(2) 0.0233(15) -0.0002(14) 0.0016(13) -0.0008(15)
C29 0.0219(16) 0.061(3) 0.052(2) 0.000(2) 0.0125(16) 0.0039(16)
C30 0.0232(13) 0.0313(15) 0.0213(13) -0.0037(11) 0.0075(11) 0.0003(11)
C31 0.0370(16) 0.0463(19) 0.0219(14) -0.0053(13) 0.0136(12) -0.0021(14)
C32 0.058(3) 0.079(3) 0.038(2) -0.003(2) 0.0310(19) -0.012(2)
C33 0.065(3) 0.061(3) 0.038(2) -0.0162(19) 0.025(2) 0.000(2)
C34 0.050(2) 0.069(3) 0.0254(17) 0.0029(18) 0.0088(16) 0.009(2)
C35 0.030(3) 0.023(3) 0.027(2) 0.0054(18) 0.0115(18) -0.0100(19)
C36 0.028(3) 0.031(3) 0.050(4) 0.000(3) 0.013(3) 0.0091(18)
C37 0.039(3) 0.037(3) 0.058(4) 0.002(3) 0.004(3) 0.009(2)
C38 0.057(4) 0.043(3) 0.041(4) 0.015(3) -0.003(3) -0.001(3)
C39 0.052(4) 0.049(4) 0.035(3) 0.009(2) 0.011(3) -0.007(3)
C40 0.030(3) 0.043(3) 0.042(3) 0.002(2) 0.013(2) 0.000(2)
F41 0.0517(18) 0.082(2) 0.0368(15) -0.0050(13) 0.0254(13) -0.0041(16)
F41A 0.042(7) 0.096(11) 0.074(10) -0.011(8) 0.022(7) 0.026(7)

loop_
_atom_type_symbol
_atom_type_description
_atom_type_scat_dispersion_real
_atom_type_scat_dispersion_imag
_atom_type_scat_source
Ti Ti 0.2776 0.4457 'International Tables Vol C Tables 4.2.6.8 and 6.1.1.4'
P P 0.1023 0.0942 'International Tables Vol C Tables 4.2.6.8 and 6.1.1.4'
F F 0.0171 0.0103 'International Tables Vol C Tables 4.2.6.8 and 6.1.1.4'
N N 0.0061 0.0033 'International Tables Vol C Tables 4.2.6.8 and 6.1.1.4'
C C 0.0033 0.0016 'International Tables Vol C Tables 4.2.6.8 and 6.1.1.4'
H H 0.0000 0.0000 'International Tables Vol C Tables 4.2.6.8 and 6.1.1.4'

loop_
_geom_angle_atom_site_label_1
_geom_angle_atom_site_label_2
_geom_angle_atom_site_label_3
_geom_angle
C30 Ti1 N10 114.19(11)
C30 Ti1 C35 109.24(18)
N10 Ti1 C35 136.47(17)
C30 Ti1 C35A 113.6(5)
N10 Ti1 C35A 132.0(5)
C35 Ti1 C35A 8.3(5)
C30 Ti1 P2 94.58(9)
N10 Ti1 P2 77.29(7)
C35 Ti1 P2 102.35(15)
C35A Ti1 P2 94.8(5)
C30 Ti1 P17 106.10(9)
N10 Ti1 P17 74.87(7)
C35 Ti1 P17 90.91(15)
C35A Ti1 P17 96.2(5)
P2 Ti1 P17 150.28(3)
C30 Ti1 H84 29.0(9)
N10 Ti1 H84 143.0(10)
C35 Ti1 H84 80.3(10)
C35A Ti1 H84 85.0(11)
P2 Ti1 H84 102.5(9)
P17 Ti1 H84 105.9(9)
C3 P2 C21 108.39(15)
C3 P2 C18 102.99(14)
C21 P2 C18 105.69(16)
C3 P2 Ti1 90.63(9)
C21 P2 Ti1 118.28(11)
C18 P2 Ti1 126.82(11)
C4 C3 C9 119.4(3)
C4 C3 P2 125.3(2)
C9 C3 P2 115.31(19)
C5 C4 C3 122.3(3)
C5 C4 H42 120(2)
C3 C4 H42 118(2)
C4 C5 C7 117.8(3)
C4 C5 C6 121.4(3)
C7 C5 C6 120.8(3)
C5 C6 H43 111(2)
C5 C6 H44 108(2)
H43 C6 H44 114(4)
C5 C6 H45 112(2)
H43 C6 H45 103(3)
H44 C6 H45 109(4)
C8 C7 C5 121.8(3)
C8 C7 H46 116(2)
C5 C7 H46 122(2)
C7 C8 C9 120.4(3)
C7 C8 H47 121.0(18)
C9 C8 H47 118.6(18)
C8 C9 C3 118.4(2)
C8 C9 N10 122.6(3)
C3 C9 N10 118.9(2)
C11 N10 C9 119.2(2)
C11 N10 Ti1 125.94(17)
C9 N10 Ti1 114.80(17)
C12 C11 N10 123.7(3)
C12 C11 C16 117.9(3)
N10 C11 C16 118.3(2)
C13 C12 C11 121.0(3)
C13 C12 H48 121(2)
C11 C12 H48 118(2)
C12 C13 C14 121.6(3)
C12 C13 H49 119(2)
C14 C13 H49 119(2)
C13 C14 C15 117.6(3)
C13 C14 C17 121.2(3)
C15 C14 C17 121.2(3)
C14 C15 C16 122.1(3)
C14 C15 H53 118(2)
C16 C15 H53 120(2)
C15 C16 C11 119.7(3)
C15 C16 P17 125.5(2)
C11 C16 P17 114.7(2)
C16 P17 C27 105.03(13)
C16 P17 C24 104.24(14)
C27 P17 C24 104.17(15)
C16 P17 Ti1 96.93(9)
C27 P17 Ti1 127.60(11)
C24 P17 Ti1 115.67(11)
C14 C17 H50 111(3)
C14 C17 H51 112(3)
H50 C17 H51 107(4)
C14 C17 H52 114(3)
H50 C17 H52 106(4)
H51 C17 H52 106(4)
C19 C18 C20 111.4(3)
C19 C18 P2 111.1(2)
C20 C18 P2 111.9(2)
C19 C18 H54 107(2)
C20 C18 H54 111(2)
P2 C18 H54 104(2)
C18 C19 H55 108(2)
C18 C19 H56 111(3)
H55 C19 H56 109(3)
C18 C19 H57 113(2)
H55 C19 H57 110(3)
H56 C19 H57 107(3)
C18 C20 H58 110(2)
C18 C20 H59 108(2)
H58 C20 H59 106(3)
C18 C20 H60 113(2)
H58 C20 H60 106(3)
H59 C20 H60 114(3)
C23 C21 C22 111.1(3)
C23 C21 P2 108.3(2)
C22 C21 P2 117.1(3)
C23 C21 H61 111(2)
C22 C21 H61 107(2)
P2 C21 H61 102(2)
C21 C22 H62 115(2)
C21 C22 H63 107(3)
H62 C22 H63 112(4)
C21 C22 H64 112(3)
H62 C22 H64 105(3)
H63 C22 H64 105(4)
C21 C23 H65 111(3)
C21 C23 H66 114(3)
H65 C23 H66 109(4)
C21 C23 H67 110(3)
H65 C23 H67 107(4)
H66 C23 H67 104(3)
C26 C24 C25 110.7(3)
C26 C24 P17 114.4(2)
C25 C24 P17 109.6(2)
C26 C24 H68 109(2)
C25 C24 H68 110(2)
P17 C24 H68 103(2)
C24 C25 H69 108(2)
C24 C25 H71 109.3(19)
H69 C25 H71 106(3)
C24 C25 H72 111(3)
H69 C25 H72 110(3)
H71 C25 H72 112(3)
C24 C26 H74 110(2)
C24 C26 H75 106(3)
H74 C26 H75 111(4)
C24 C26 H76 110(3)
H74 C26 H76 112(3)
H75 C26 H76 107(4)
C28 C27 C29 111.0(3)
C28 C27 P17 112.4(2)
C29 C27 P17 109.1(2)
C28 C27 H77 108(2)
C29 C27 H77 109(2)
P17 C27 H77 108(2)
C27 C28 H78 108(2)
C27 C28 H79 107(3)
H78 C28 H79 110(3)
C27 C28 H80 114(2)
H78 C28 H80 109(3)
H79 C28 H80 109(3)
C27 C29 H81 111(2)
C27 C29 H82 111(2)
H81 C29 H82 107(3)
C27 C29 H83 113(2)
H81 C29 H83 112(3)
H82 C29 H83 102(3)
C31 C30 Ti1 166.7(2)
C31 C30 H84 110.4(19)
Ti1 C30 H84 82.9(19)
C30 C31 C33 111.5(3)
C30 C31 C34 109.4(3)
C33 C31 C34 109.1(3)
C30 C31 C32 109.5(3)
C33 C31 C32 108.0(3)
C34 C31 C32 109.2(3)
C31 C32 H85 108(3)
C31 C32 H86 110(3)
H85 C32 H86 112(4)
C31 C32 H87 110(3)
H85 C32 H87 105(4)
H86 C32 H87 112(4)
C31 C33 H88 112(3)
C31 C33 H89 111(3)
H88 C33 H89 108(4)
C31 C33 H90 110(3)
H88 C33 H90 107(4)
H89 C33 H90 110(4)
C31 C34 H91 108(3)
C31 C34 H92 109(2)
H91 C34 H92 108(4)
C31 C34 H93 113(3)
H91 C34 H93 110(4)
H92 C34 H93 107(4)
C40 C35 C36 109.6(6)
C40 C35 Ti1 118.8(5)
C36 C35 Ti1 131.3(5)
C37 C36 C35 125.7(8)
C37 C36 H94 117.2
C35 C36 H94 117.2
C36 C37 C38 118.5(7)
C36 C37 H95 122(4)
C38 C37 H95 119(3)
C39 C38 C37 121.0(5)
C39 C38 H96 122(4)
C37 C38 H96 117(4)
C38 C39 C40 115.5(6)
C38 C39 H97 125(4)
C40 C39 H97 119(4)
C35 C40 C39 129.6(7)
C35 C40 F41 114.4(5)
C39 C40 F41 116.0(6)
C40A C35A C36A 119(2)
C40A C35A Ti1 130(2)
C36A C35A Ti1 109.2(14)
C35A C36A C37A 121(2)
C35A C36A H36A 119.6
C37A C36A H36A 119.6
C36A C37A C38A 119(2)
C36A C37A H97 167(7)
C38A C37A H97 75(6)
C36A C37A H37A 120.7
C38A C37A H37A 120.7
H97 C37A H37A 46.0
C39A C38A C37A 122(3)
C39A C38A H96 72(3)
C37A C38A H96 165(4)
C39A C38A H97 148(4)
C37A C38A H97 26(3)
H96 C38A H97 139(5)
C39A C38A H38A 118.9
C37A C38A H38A 118.9
H96 C38A H38A 46.8
H97 C38A H38A 92.8
C38A C39A C40A 113(3)
C38A C39A H95 152(4)
C40A C39A H95 94(3)
C38A C39A H96 48(3)
C40A C39A H96 161(3)
H95 C39A H96 105(3)
C38A C39A H39A 123.3
C40A C39A H39A 123.4
H95 C39A H39A 29.5
H96 C39A H39A 75.7
C35A C40A F41A 122(3)
C35A C40A C39A 124(3)
F41A C40A C39A 114(3)

loop_
_geom_bond_atom_site_label_1
_geom_bond_atom_site_label_2
_geom_bond_distance
Ti1 C30 1.865(3)
Ti1 N10 2.038(2)
Ti1 C35 2.138(6)
Ti1 C35A 2.30(2)
Ti1 P2 2.5627(10)
Ti1 P17 2.6175(9)
Ti1 H84 2.00(3)
P2 C3 1.825(3)
P2 C21 1.855(3)
P2 C18 1.856(3)
C3 C4 1.398(4)
C3 C9 1.408(4)
C4 C5 1.384(4)
C4 H42 0.89(3)
C5 C7 1.388(5)
C5 C6 1.510(4)
C6 H43 0.95(4)
C6 H44 0.96(4)
C6 H45 0.97(4)
C7 C8 1.385(4)
C7 H46 0.90(4)
C8 C9 1.406(4)
C8 H47 0.92(3)
C9 N10 1.414(3)
N10 C11 1.409(3)
C11 C12 1.398(4)
C11 C16 1.410(4)
C12 C13 1.385(4)
C12 H48 0.86(3)
C13 C14 1.386(4)
C13 H49 0.97(4)
C14 C15 1.386(4)
C14 C17 1.512(4)
C15 C16 1.395(4)
C15 H53 0.92(3)
C16 P17 1.815(3)
P17 C27 1.853(3)
P17 C24 1.860(3)
C17 H50 0.94(4)
C17 H51 0.92(4)
C17 H52 0.91(4)
C18 C19 1.520(5)
C18 C20 1.521(5)
C18 H54 0.97(3)
C19 H55 0.99(4)
C19 H56 0.94(4)
C19 H57 0.95(4)
C20 H58 0.98(4)
C20 H59 0.92(4)
C20 H60 0.98(4)
C21 C23 1.528(5)
C21 C22 1.535(5)
C21 H61 0.98(4)
C22 H62 0.93(4)
C22 H63 0.89(5)
C22 H64 0.96(4)
C23 H65 0.94(5)
C23 H66 0.96(4)
C23 H67 0.94(5)
C24 C26 1.521(5)
C24 C25 1.525(5)
C24 H68 0.91(4)
C25 H69 0.94(4)
C25 H71 0.95(3)
C25 H72 0.91(4)
C26 H74 0.96(4)
C26 H75 0.91(5)
C26 H76 0.97(4)
C27 C28 1.525(5)
C27 C29 1.525(5)
C27 H77 0.92(3)
C28 H78 0.96(3)
C28 H79 0.96(5)
C28 H80 0.99(4)
C29 H81 0.95(4)
C29 H82 0.93(4)
C29 H83 0.94(4)
C30 C31 1.512(4)
C30 H84 0.97(3)
C31 C33 1.528(5)
C31 C34 1.533(5)
C31 C32 1.537(5)
C32 H85 0.96(5)
C32 H86 0.98(5)
C32 H87 0.93(4)
C33 H88 0.95(5)
C33 H89 0.96(4)
C33 H90 0.94(5)
C34 H91 0.94(5)
C34 H92 0.98(4)
C34 H93 0.96(5)
C35 C40 1.363(8)
C35 C36 1.415(9)
C36 C37 1.363(9)
C36 H94 0.9500
C37 C38 1.377(10)
C37 H95 0.92(6)
C38 C39 1.368(11)
C38 H96 0.93(6)
C39 C40 1.384(9)
C39 H97 0.87(6)
C40 F41 1.411(7)
C35A C40A 1.26(5)
C35A C36A 1.35(3)
C36A C37A 1.35(3)
C36A H36A 0.9500
C37A C38A 1.40(3)
C37A H97 0.63(6)
C37A H37A 0.9500
C38A C39A 1.34(3)
C38A H96 1.14(6)
C38A H97 1.38(6)
C38A H38A 0.9500
C39A C40A 1.47(5)
C39A H95 1.37(6)
C39A H96 1.47(6)
C39A H39A 0.9500
C40A F41A 1.42(3)

loop_
_geom_torsion_atom_site_label_1
_geom_torsion_atom_site_label_2
_geom_torsion_atom_site_label_3
_geom_torsion_atom_site_label_4
_geom_torsion
C30 Ti1 P2 C3 -78.60(13)
N10 Ti1 P2 C3 35.18(11)
C35 Ti1 P2 C3 170.54(19)
C35A Ti1 P2 C3 167.2(5)
P17 Ti1 P2 C3 55.95(11)
C30 Ti1 P2 C21 32.75(16)
N10 Ti1 P2 C21 146.53(15)
C35 Ti1 P2 C21 -78.1(2)
C35A Ti1 P2 C21 -81.4(5)
P17 Ti1 P2 C21 167.30(14)
C30 Ti1 P2 C18 174.60(16)
N10 Ti1 P2 C18 -71.61(15)
C35 Ti1 P2 C18 63.7(2)
C35A Ti1 P2 C18 60.4(5)
P17 Ti1 P2 C18 -50.84(15)
C21 P2 C3 C4 29.6(3)
C18 P2 C3 C4 -82.1(3)
Ti1 P2 C3 C4 149.8(2)
C21 P2 C3 C9 -150.3(2)
C18 P2 C3 C9 98.0(2)
Ti1 P2 C3 C9 -30.1(2)
C9 C3 C4 C5 -1.1(4)
P2 C3 C4 C5 179.0(2)
C3 C4 C5 C7 1.6(4)
C3 C4 C5 C6 -178.4(3)
C4 C5 C7 C8 -1.1(4)
C6 C5 C7 C8 178.9(3)
C5 C7 C8 C9 0.1(4)
C7 C8 C9 C3 0.5(4)
C7 C8 C9 N10 176.6(3)
C4 C3 C9 C8 0.0(4)
P2 C3 C9 C8 179.9(2)
C4 C3 C9 N10 -176.3(2)
P2 C3 C9 N10 3.6(3)
C8 C9 N10 C11 37.7(4)
C3 C9 N10 C11 -146.2(2)
C8 C9 N10 Ti1 -139.0(2)
C3 C9 N10 Ti1 37.1(3)
C30 Ti1 N10 C11 -130.6(2)
C35 Ti1 N10 C11 45.5(3)
C35A Ti1 N10 C11 55.2(7)
P2 Ti1 N10 C11 140.1(2)
P17 Ti1 N10 C11 -29.4(2)
C30 Ti1 N10 C9 45.9(2)
C35 Ti1 N10 C9 -138.1(3)
C35A Ti1 N10 C9 -128.4(7)
P2 Ti1 N10 C9 -43.48(17)
P17 Ti1 N10 C9 147.01(19)
C9 N10 C11 C12 32.0(4)
Ti1 N10 C11 C12 -151.7(2)
C9 N10 C11 C16 -150.4(2)
Ti1 N10 C11 C16 25.9(3)
N10 C11 C12 C13 175.8(3)
C16 C11 C12 C13 -1.8(4)
C11 C12 C13 C14 0.1(5)
C12 C13 C14 C15 1.5(5)
C12 C13 C14 C17 -177.1(3)
C13 C14 C15 C16 -1.4(4)
C17 C14 C15 C16 177.2(3)
C14 C15 C16 C11 -0.3(4)
C14 C15 C16 P17 -178.6(2)
C12 C11 C16 C15 1.8(4)
N10 C11 C16 C15 -175.9(2)
C12 C11 C16 P17 -179.7(2)
N10 C11 C16 P17 2.6(3)
C15 C16 P17 C27 27.2(3)
C11 C16 P17 C27 -151.2(2)
C15 C16 P17 C24 -82.1(3)
C11 C16 P17 C24 99.5(2)
C15 C16 P17 Ti1 159.2(2)
C11 C16 P17 Ti1 -19.2(2)
C30 Ti1 P17 C16 133.38(13)
N10 Ti1 P17 C16 22.05(11)
C35 Ti1 P17 C16 -116.27(18)
C35A Ti1 P17 C16 -109.9(5)
P2 Ti1 P17 C16 1.06(11)
C30 Ti1 P17 C27 -111.57(16)
N10 Ti1 P17 C27 137.10(15)
C35 Ti1 P17 C27 -1.2(2)
C35A Ti1 P17 C27 5.2(5)
P2 Ti1 P17 C27 116.11(14)
C30 Ti1 P17 C24 23.91(15)
N10 Ti1 P17 C24 -87.43(14)
C35 Ti1 P17 C24 134.3(2)
C35A Ti1 P17 C24 140.6(5)
P2 Ti1 P17 C24 -108.42(13)
C3 P2 C18 C19 -53.4(3)
C21 P2 C18 C19 -167.0(3)
Ti1 P2 C18 C19 47.4(3)
C3 P2 C18 C20 -178.6(3)
C21 P2 C18 C20 67.8(3)
Ti1 P2 C18 C20 -77.8(3)
C3 P2 C21 C23 154.0(3)
C18 P2 C21 C23 -96.2(3)
Ti1 P2 C21 C23 52.9(3)
C3 P2 C21 C22 -79.4(3)
C18 P2 C21 C22 30.4(3)
Ti1 P2 C21 C22 179.5(3)
C16 P17 C24 C26 65.0(3)
C27 P17 C24 C26 -44.9(3)
Ti1 P17 C24 C26 170.1(3)
C16 P17 C24 C25 -59.9(3)
C27 P17 C24 C25 -169.8(2)
Ti1 P17 C24 C25 45.2(3)
C16 P17 C27 C28 59.5(3)
C24 P17 C27 C28 168.8(2)
Ti1 P17 C27 C28 -51.8(3)
C16 P17 C27 C29 -176.9(3)
C24 P17 C27 C29 -67.6(3)
Ti1 P17 C27 C29 71.7(3)
N10 Ti1 C30 C31 -9.8(11)
C35 Ti1 C30 C31 173.1(10)
C35A Ti1 C30 C31 165.5(11)
P2 Ti1 C30 C31 68.3(10)
P17 Ti1 C30 C31 -90.1(10)
Ti1 C30 C31 C33 -128.2(10)
Ti1 C30 C31 C34 -7.4(12)
Ti1 C30 C31 C32 112.3(10)
C30 Ti1 C35 C40 -163.2(4)
N10 Ti1 C35 C40 20.7(6)
C35A Ti1 C35 C40 -40(4)
P2 Ti1 C35 C40 -63.8(5)
P17 Ti1 C35 C40 89.4(5)
C30 Ti1 C35 C36 9.4(6)
N10 Ti1 C35 C36 -166.8(4)
C35A Ti1 C35 C36 132(5)
P2 Ti1 C35 C36 108.8(5)
P17 Ti1 C35 C36 -98.0(5)
C40 C35 C36 C37 -2.5(9)
Ti1 C35 C36 C37 -175.6(5)
C35 C36 C37 C38 2.6(9)
C36 C37 C38 C39 -1.4(9)
C37 C38 C39 C40 0.5(8)
C36 C35 C40 C39 1.6(9)
Ti1 C35 C40 C39 175.7(5)
C36 C35 C40 F41 178.6(5)
Ti1 C35 C40 F41 -7.4(7)
C38 C39 C40 C35 -0.7(10)
C38 C39 C40 F41 -177.6(5)
C30 Ti1 C35A C40A 27(3)
N10 Ti1 C35A C40A -158(3)
C35 Ti1 C35A C40A -32(4)
P2 Ti1 C35A C40A 124(3)
P17 Ti1 C35A C40A -83(3)
C30 Ti1 C35A C36A -170.0(12)
N10 Ti1 C35A C36A 4.3(17)
C35 Ti1 C35A C36A 130(5)
P2 Ti1 C35A C36A -72.9(14)
P17 Ti1 C35A C36A 79.4(14)
C40A C35A C36A C37A -14(4)
Ti1 C35A C36A C37A -179.3(17)
C35A C36A C37A C38A 5(3)
C36A C37A C38A C39A 2(4)
C37A C38A C39A C40A -1(4)
C36A C35A C40A F41A -168(3)
Ti1 C35A C40A F41A -7(5)
C36A C35A C40A C39A 16(5)
Ti1 C35A C40A C39A 178(2)
C38A C39A C40A C35A -9(5)
C38A C39A C40A F41A 176(3)
